data_4109550
loop_
_publ_author_name
'Yi Sun'
'Nicole Ross'
'Shu-Bin Zhao'
'Krista Huszarik'
'Wen-Li Jia'
'Rui-Yao Wang'
'Donal Macartney'
'Suning Wang'

_publ_section_title
;
 Enhancing Electron Accepting Ability of Triarylboron via \p-Conjugation
 with 2,2'-Bipy and Metal Chelation: 5,5'-Bis(BMes2)-2,2'-bipy and Its
 Metal Complexes
;
_journal_name_full 'Journal of the American Chemical Society'
_journal_page_first 7510
_journal_page_last 7511
_journal_paper_doi 10.1021/ja0725652
_journal_volume 129
_journal_year 2007
_chemical_formula_sum 'C79 H124 B2 Cl2 F2 N4'
_chemical_formula_weight 1260.34
_chemical_name_systematic
;
 ?
;
_space_group_IT_number 2
_symmetry_cell_setting triclinic
_symmetry_space_group_name_Hall '-P 1'
_symmetry_space_group_name_H-M 'P -1'
_atom_sites_solution_hydrogens geom
_atom_sites_solution_primary direct
_atom_sites_solution_secondary difmap
_audit_creation_method SHELXL-97
_cell_angle_alpha 78.656(3)
_cell_angle_beta 77.688(3)
_cell_angle_gamma 72.650(3)
_cell_formula_units_Z 2
_cell_length_a 11.402(3)
_cell_length_b 17.934(5)
_cell_length_c 21.197(5)
_cell_measurement_reflns_used 3311
_cell_measurement_temperature 180(2)
_cell_measurement_theta_max 19.33
_cell_measurement_theta_min 2.28
_cell_volume 4000.7(18)
_computing_cell_refinement 'Bruker SMART'
_computing_data_collection 'Bruker SMART'
_computing_data_reduction 'Bruker SAINT'
_computing_molecular_graphics 'Bruker SHELXTL'
_computing_publication_material 'Bruker SHELXTL'
_computing_structure_refinement 'SHELXL-97 (Sheldrick, 1997)'
_computing_structure_solution 'SHELXS-97 (Sheldrick, 1990)'
_diffrn_ambient_temperature 180(2)
_diffrn_measured_fraction_theta_full 0.996
_diffrn_measured_fraction_theta_max 0.996
_diffrn_measurement_device_type 'CCD area detector'
_diffrn_measurement_method 'phi and omega scans'
_diffrn_radiation_monochromator graphite
_diffrn_radiation_source 'fine-focus sealed tube'
_diffrn_radiation_type MoK\a
_diffrn_radiation_wavelength 0.71073
_diffrn_reflns_av_R_equivalents 0.0822
_diffrn_reflns_av_sigmaI/netI 0.1535
_diffrn_reflns_limit_h_max 13
_diffrn_reflns_limit_h_min -13
_diffrn_reflns_limit_k_max 21
_diffrn_reflns_limit_k_min -21
_diffrn_reflns_limit_l_max 25
_diffrn_reflns_limit_l_min -25
_diffrn_reflns_number 35977
_diffrn_reflns_theta_full 25.00
_diffrn_reflns_theta_max 25.00
_diffrn_reflns_theta_min 1.90
_exptl_absorpt_coefficient_mu 0.127
_exptl_absorpt_correction_T_max 0.9751
_exptl_absorpt_correction_T_min 0.9570
_exptl_absorpt_correction_type multi-scan
_exptl_crystal_density_diffrn 1.046
_exptl_crystal_F_000 1376
_exptl_crystal_size_max 0.35
_exptl_crystal_size_mid 0.30
_exptl_crystal_size_min 0.20
_platon_squeeze_details
;

Difference electron density maps revealed the presence of disordered 
lattice solvate molecules, which were ultimately modeled through the
use of the SQUEEZE subroutine of the PLATON software suite. PLATON 
Reference: P. v.d. Sluis & A.L. Spek. Acta Cryst. (1990), A46, 194. 
One solvent accessible void per lattice was found, comprising a 
total volume of 449.3 A3 and contributing a total of 72.3 electrons. 
The void was thus assigned to 2 disordered CH2Cl2 molecules, which 
contribute 2x42 = 84 electrons, and ocuppy about 120 A3 in space. 
The smaller electron numbers and larger volume of the void may be 
a result of the disorder. The contributions have been included in 
all derived crystal quantities although the precise composition 
of the lattice solvate is somewhat speculative.
;
_refine_diff_density_max 0.518
_refine_diff_density_min -0.435
_refine_diff_density_rms 0.063
_refine_ls_extinction_coef 0.0075(12)
_refine_ls_extinction_expression Fc^*^=kFc[1+0.001xFc^2^\l^3^/sin(2\q)]^-1/4^
_refine_ls_extinction_method SHELXL
_refine_ls_goodness_of_fit_ref 1.000
_refine_ls_hydrogen_treatment mixed
_refine_ls_matrix_type full
_refine_ls_number_parameters 655
_refine_ls_number_reflns 14060
_refine_ls_number_restraints 454
_refine_ls_restrained_S_all 1.030
_refine_ls_R_factor_all 0.1936
_refine_ls_R_factor_gt 0.0991
_refine_ls_shift/su_max 0.001
_refine_ls_shift/su_mean 0.000
_refine_ls_structure_factor_coef Fsqd
_refine_ls_weighting_details 'calc w=1/[\s^2^(Fo^2^)+(0.1305P)^2^+0.0000P] where P=(Fo^2^+2Fc^2^)/3'
_refine_ls_weighting_scheme calc
_refine_ls_wR_factor_gt 0.2551
_refine_ls_wR_factor_ref 0.2949
_reflns_number_gt 5463
_reflns_number_total 14060
_reflns_threshold_expression >2sigma(I)
_cod_data_source_file ja0725652si20070517_103453.cif
_cod_data_source_block sun4sqz
_cod_original_cell_volume 4000.7(17)
_cod_database_code 4109550

loop_
_symmetry_equiv_pos_as_xyz
'x, y, z'
'-x, -y, -z'

loop_
_atom_site_label
_atom_site_type_symbol
_atom_site_fract_x
_atom_site_fract_y
_atom_site_fract_z
_atom_site_U_iso_or_equiv
_atom_site_adp_type
_atom_site_occupancy
_atom_site_symmetry_multiplicity
_atom_site_calc_flag
_atom_site_refinement_flags
_atom_site_disorder_assembly
_atom_site_disorder_group
F1 F 0.7585(2) 0.27854(14) -0.16125(12) 0.0527(7) Uani 1 1 d U . .
F2 F 0.6882(2) 0.24976(13) 0.34002(12) 0.0499(7) Uani 1 1 d U . .
N1 N 1.0117(4) 0.1004(2) -0.00536(18) 0.0483(10) Uani 1 1 d U . .
N2 N 0.4721(3) 0.4025(2) 0.52022(18) 0.0435(10) Uani 1 1 d U . .
N3 N 0.7603(4) 0.2457(2) 0.15917(19) 0.0556(11) Uani 1 1 d U A .
N4 N 0.2587(4) 0.7148(2) 0.35829(19) 0.0495(10) Uani 1 1 d U . .
B1 B 0.8719(5) 0.2765(3) -0.1360(3) 0.0446(14) Uani 1 1 d U . .
B2 B 0.5876(5) 0.2449(3) 0.3984(2) 0.0407(13) Uani 1 1 d U . .
C1 C 0.9791(4) 0.0391(3) -0.0192(2) 0.0441(11) Uani 1 1 d U . .
C2 C 0.9071(4) 0.0513(3) -0.0675(2) 0.0496(12) Uani 1 1 d U . .
H2A H 0.8808 0.0091 -0.0757 0.059 Uiso 1 1 calc R . .
C3 C 0.8737(5) 0.1258(3) -0.1037(2) 0.0570(14) Uani 1 1 d U . .
H3A H 0.8260 0.1331 -0.1372 0.068 Uiso 1 1 calc R . .
C4 C 0.9077(4) 0.1903(3) -0.0927(2) 0.0447(12) Uani 1 1 d U . .
C5 C 0.9749(4) 0.1724(3) -0.0416(2) 0.0483(12) Uani 1 1 d U . .
H5A H 0.9974 0.2147 -0.0308 0.058 Uiso 1 1 calc R . .
C6 C 0.8404(5) 0.3441(2) -0.0874(2) 0.0443(12) Uani 1 1 d U . .
C7 C 0.7180(5) 0.3737(3) -0.0545(2) 0.0486(12) Uani 1 1 d U . .
C8 C 0.6904(5) 0.4367(3) -0.0182(2) 0.0545(14) Uani 1 1 d U . .
H8A H 0.6069 0.4562 0.0024 0.065 Uiso 1 1 calc R . .
C9 C 0.7793(5) 0.4711(3) -0.0113(3) 0.0594(14) Uani 1 1 d U . .
C10 C 0.9001(5) 0.4380(3) -0.0398(3) 0.0587(14) Uani 1 1 d U . .
H10A H 0.9649 0.4574 -0.0333 0.070 Uiso 1 1 calc R . .
C11 C 0.9313(5) 0.3770(3) -0.0779(2) 0.0490(12) Uani 1 1 d U . .
C12 C 0.6113(5) 0.3397(3) -0.0542(3) 0.0672(16) Uani 1 1 d U . .
H12A H 0.5414 0.3599 -0.0207 0.101 Uiso 1 1 calc R . .
H12B H 0.6387 0.2820 -0.0448 0.101 Uiso 1 1 calc R . .
H12C H 0.5847 0.3551 -0.0970 0.101 Uiso 1 1 calc R . .
C13 C 0.7457(6) 0.5392(3) 0.0275(3) 0.084(2) Uani 1 1 d U . .
H13A H 0.8047 0.5286 0.0578 0.127 Uiso 1 1 calc R . .
H13B H 0.6612 0.5450 0.0522 0.127 Uiso 1 1 calc R . .
H13C H 0.7496 0.5879 -0.0023 0.127 Uiso 1 1 calc R . .
C14 C 1.0688(5) 0.3495(3) -0.1065(3) 0.0611(15) Uani 1 1 d U . .
H14A H 1.1190 0.3616 -0.0797 0.092 Uiso 1 1 calc R . .
H14B H 1.0837 0.3768 -0.1511 0.092 Uiso 1 1 calc R . .
H14C H 1.0921 0.2924 -0.1072 0.092 Uiso 1 1 calc R . .
C15 C 0.9680(4) 0.2952(2) -0.2052(2) 0.0433(12) Uani 1 1 d U . .
C16 C 1.0818(4) 0.2427(3) -0.2297(2) 0.0481(12) Uani 1 1 d U . .
C17 C 1.1547(5) 0.2656(3) -0.2887(3) 0.0597(14) Uani 1 1 d U . .
H17A H 1.2291 0.2287 -0.3047 0.072 Uiso 1 1 calc R . .
C18 C 1.1219(5) 0.3393(3) -0.3238(3) 0.0602(14) Uani 1 1 d U . .
C19 C 1.0120(5) 0.3905(3) -0.3005(3) 0.0568(14) Uani 1 1 d U . .
H19A H 0.9869 0.4413 -0.3250 0.068 Uiso 1 1 calc R . .
C20 C 0.9354(4) 0.3710(3) -0.2423(2) 0.0455(12) Uani 1 1 d U . .
C21 C 1.1338(5) 0.1598(3) -0.1975(3) 0.0717(17) Uani 1 1 d U . .
H21A H 1.2129 0.1354 -0.2238 0.108 Uiso 1 1 calc R . .
H21B H 1.0745 0.1287 -0.1940 0.108 Uiso 1 1 calc R . .
H21C H 1.1479 0.1613 -0.1539 0.108 Uiso 1 1 calc R . .
C22 C 1.2046(6) 0.3621(4) -0.3890(3) 0.100(2) Uani 1 1 d U . .
H22A H 1.1554 0.4077 -0.4147 0.150 Uiso 1 1 calc R . .
H22B H 1.2348 0.3174 -0.4138 0.150 Uiso 1 1 calc R . .
H22C H 1.2758 0.3755 -0.3796 0.150 Uiso 1 1 calc R . .
C23 C 0.8186(5) 0.4352(3) -0.2226(2) 0.0533(13) Uani 1 1 d U . .
H23A H 0.8004 0.4752 -0.2606 0.080 Uiso 1 1 calc R . .
H23B H 0.8319 0.4599 -0.1884 0.080 Uiso 1 1 calc R . .
H23C H 0.7483 0.4120 -0.2062 0.080 Uiso 1 1 calc R . .
C24 C 0.4993(4) 0.3369(2) 0.4914(2) 0.0426(12) Uani 1 1 d U . .
H24A H 0.4717 0.2935 0.5167 0.051 Uiso 1 1 calc R . .
C25 C 0.5637(4) 0.3263(3) 0.4284(2) 0.0417(11) Uani 1 1 d U . .
C26 C 0.6101(5) 0.3894(2) 0.3960(2) 0.0486(12) Uani 1 1 d U . .
H26A H 0.6588 0.3859 0.3538 0.058 Uiso 1 1 calc R . .
C27 C 0.5873(4) 0.4572(3) 0.4236(2) 0.0435(11) Uani 1 1 d U . .
H27A H 0.6204 0.4995 0.4006 0.052 Uiso 1 1 calc R . .
C28 C 0.5154(4) 0.4630(2) 0.4852(2) 0.0360(10) Uani 1 1 d U . .
C29 C 0.4755(4) 0.2368(3) 0.3632(2) 0.0459(12) Uani 1 1 d U . .
C30 C 0.3602(5) 0.2934(3) 0.3553(2) 0.0532(13) Uani 1 1 d U . .
C31 C 0.2965(6) 0.2118(3) 0.2972(3) 0.0703(17) Uani 1 1 d U . .
C32 C 0.4100(6) 0.1570(3) 0.3025(3) 0.0644(15) Uani 1 1 d U . .
H32A H 0.4293 0.1105 0.2829 0.077 Uiso 1 1 calc R . .
C33 C 0.2750(6) 0.2796(3) 0.3237(3) 0.0686(16) Uani 1 1 d U . .
H33A H 0.1986 0.3189 0.3202 0.082 Uiso 1 1 calc R . .
C34 C 0.4965(5) 0.1664(3) 0.3348(2) 0.0511(13) Uani 1 1 d U . .
C35 C 0.3182(5) 0.3722(3) 0.3812(3) 0.0715(17) Uani 1 1 d U . .
H35A H 0.2428 0.4050 0.3643 0.107 Uiso 1 1 calc R . .
H35B H 0.3844 0.3993 0.3670 0.107 Uiso 1 1 calc R . .
H35C H 0.3005 0.3632 0.4290 0.107 Uiso 1 1 calc R . .
C36 C 0.6111(5) 0.0972(3) 0.3416(3) 0.0636(15) Uani 1 1 d U . .
H36A H 0.6264 0.0659 0.3062 0.095 Uiso 1 1 calc R . .
H36B H 0.5973 0.0641 0.3837 0.095 Uiso 1 1 calc R . .
H36C H 0.6835 0.1171 0.3393 0.095 Uiso 1 1 calc R . .
C37 C 0.2029(7) 0.1979(4) 0.2620(4) 0.104(2) Uani 1 1 d U . .
H37A H 0.2419 0.1512 0.2399 0.156 Uiso 1 1 calc R . .
H37B H 0.1767 0.2441 0.2296 0.156 Uiso 1 1 calc R . .
H37C H 0.1301 0.1896 0.2937 0.156 Uiso 1 1 calc R . .
C38 C 0.6415(4) 0.1715(2) 0.4533(2) 0.0439(12) Uani 1 1 d U . .
C39 C 0.7682(4) 0.1495(2) 0.4601(2) 0.0443(12) Uani 1 1 d U . .
C40 C 0.8159(5) 0.0852(3) 0.5061(2) 0.0545(14) Uani 1 1 d U . .
H40A H 0.9012 0.0731 0.5101 0.065 Uiso 1 1 calc R . .
C41 C 0.7426(5) 0.0386(3) 0.5460(2) 0.0542(13) Uani 1 1 d U . .
C42 C 0.6173(5) 0.0614(3) 0.5407(3) 0.0579(14) Uani 1 1 d U . .
H42A H 0.5639 0.0321 0.5679 0.069 Uiso 1 1 calc R . .
C43 C 0.5668(5) 0.1260(3) 0.4968(3) 0.0509(13) Uani 1 1 d U . .
C44 C 0.4249(4) 0.1450(3) 0.5009(3) 0.0593(14) Uani 1 1 d U . .
H44A H 0.3863 0.1334 0.5464 0.089 Uiso 1 1 calc R . .
H44B H 0.4061 0.1128 0.4741 0.089 Uiso 1 1 calc R . .
H44C H 0.3920 0.2011 0.4850 0.089 Uiso 1 1 calc R . .
C45 C 0.8601(5) 0.1949(3) 0.4211(3) 0.0618(15) Uani 1 1 d U . .
H45A H 0.8180 0.2515 0.4154 0.093 Uiso 1 1 calc R . .
H45B H 0.8917 0.1772 0.3783 0.093 Uiso 1 1 calc R . .
H45C H 0.9297 0.1853 0.4446 0.093 Uiso 1 1 calc R . .
C46 C 0.7966(6) -0.0316(3) 0.5936(3) 0.0782(18) Uani 1 1 d U . .
H46A H 0.7360 -0.0346 0.6338 0.117 Uiso 1 1 calc R . .
H46B H 0.8730 -0.0256 0.6037 0.117 Uiso 1 1 calc R . .
H46C H 0.8158 -0.0800 0.5742 0.117 Uiso 1 1 calc R . .
C47 C 0.7485(6) 0.2121(4) 0.0990(3) 0.0738(17) Uani 1 1 d DU . .
H47B H 0.842(3) 0.192(3) 0.083(2) 0.072(11) Uiso 1 1 d D . .
H47A H 0.722(4) 0.2619(17) 0.0666(19) 0.072(11) Uiso 1 1 d D . .
C48 C 0.7053(18) 0.1390(8) 0.1134(9) 0.108(2) Uiso 0.385(8) 1 d PDU A 1
H48A H 0.6510 0.1473 0.1560 0.130 Uiso 0.385(8) 1 calc PR A 1
H48B H 0.6463 0.1526 0.0822 0.130 Uiso 0.385(8) 1 calc PR A 1
C48A C 0.6521(12) 0.1713(7) 0.1061(6) 0.108(2) Uiso 0.615(8) 1 d PDU A 2
H48C H 0.6492 0.1402 0.1502 0.130 Uiso 0.615(8) 1 calc PR A 2
H48D H 0.5721 0.2128 0.1067 0.130 Uiso 0.615(8) 1 calc PR A 2
C49 C 0.7362(19) 0.0556(9) 0.1200(10) 0.108(2) Uiso 0.385(8) 1 d PDU A 1
H49A H 0.8274 0.0359 0.1068 0.130 Uiso 0.385(8) 1 calc PR A 1
H49B H 0.7160 0.0350 0.1667 0.130 Uiso 0.385(8) 1 calc PR A 1
C49A C 0.6503(12) 0.1189(7) 0.0623(6) 0.108(2) Uiso 0.615(8) 1 d PDU A 2
H49C H 0.5936 0.1507 0.0316 0.130 Uiso 0.615(8) 1 calc PR A 2
H49D H 0.7348 0.1056 0.0362 0.130 Uiso 0.615(8) 1 calc PR A 2
C50 C 0.679(3) 0.0242(17) 0.0850(15) 0.156(5) Uiso 0.385(8) 1 d PDU A 1
H50A H 0.6922 -0.0325 0.1003 0.234 Uiso 0.385(8) 1 calc PR A 1
H50B H 0.7139 0.0325 0.0386 0.234 Uiso 0.385(8) 1 calc PR A 1
H50C H 0.5892 0.0503 0.0913 0.234 Uiso 0.385(8) 1 calc PR A 1
C50A C 0.6175(17) 0.0478(9) 0.0836(10) 0.156(5) Uiso 0.615(8) 1 d PDU A 2
H50D H 0.6109 0.0262 0.0459 0.234 Uiso 0.615(8) 1 calc PR A 2
H50E H 0.5371 0.0573 0.1129 0.234 Uiso 0.615(8) 1 calc PR A 2
H50F H 0.6814 0.0101 0.1069 0.234 Uiso 0.615(8) 1 calc PR A 2
C51 C 0.8687(6) 0.3353(4) 0.1899(3) 0.0830(18) Uiso 1 1 d U A .
H51A H 0.7888 0.3678 0.2109 0.100 Uiso 1 1 calc R . .
H51B H 0.9058 0.2935 0.2236 0.100 Uiso 1 1 calc R . .
C52 C 0.9567(8) 0.3863(5) 0.1593(4) 0.125(3) Uiso 1 1 d U . .
H52A H 1.0371 0.3535 0.1392 0.150 Uiso 1 1 calc R . .
H52B H 0.9204 0.4272 0.1248 0.150 Uiso 1 1 calc R . .
C53 C 0.9775(10) 0.4251(6) 0.2117(5) 0.164(4) Uiso 1 1 d U . .
H53A H 1.0346 0.4580 0.1924 0.246 Uiso 1 1 calc R . .
H53B H 1.0137 0.3843 0.2456 0.246 Uiso 1 1 calc R . .
H53C H 0.8977 0.4580 0.2311 0.246 Uiso 1 1 calc R . .
C54 C 0.8106(5) 0.1788(3) 0.2095(2) 0.0581(14) Uiso 1 1 d U . .
H54A H 0.8066 0.2011 0.2493 0.070 Uiso 1 1 calc R A .
H54B H 0.7540 0.1439 0.2208 0.070 Uiso 1 1 calc R . .
C55 C 0.9408(5) 0.1285(3) 0.1922(3) 0.0674(15) Uiso 1 1 d U A .
H55A H 1.0010 0.1604 0.1858 0.081 Uiso 1 1 calc R . .
H55B H 0.9493 0.1075 0.1511 0.081 Uiso 1 1 calc R . .
C56 C 0.9682(6) 0.0595(4) 0.2483(3) 0.0865(19) Uiso 1 1 d U . .
H56A H 0.9527 0.0812 0.2897 0.104 Uiso 1 1 calc R A .
H56B H 0.9104 0.0265 0.2526 0.104 Uiso 1 1 calc R . .
C57 C 1.1017(6) 0.0082(4) 0.2371(3) 0.092(2) Uiso 1 1 d U A .
H57A H 1.1150 -0.0342 0.2740 0.138 Uiso 1 1 calc R . .
H57B H 1.1594 0.0405 0.2332 0.138 Uiso 1 1 calc R . .
H57C H 1.1168 -0.0148 0.1969 0.138 Uiso 1 1 calc R . .
C58 C 0.6310(5) 0.2916(3) 0.1887(3) 0.0595(14) Uiso 1 1 d U . .
H58A H 0.5743 0.2571 0.1967 0.071 Uiso 1 1 calc R A .
H58B H 0.6360 0.3035 0.2315 0.071 Uiso 1 1 calc R . .
C59 C 0.8462(5) 0.2981(3) 0.1359(3) 0.0659(15) Uiso 1 1 d U . .
H59A H 0.8109 0.3409 0.1023 0.079 Uiso 1 1 calc R A .
H59B H 0.9273 0.2669 0.1149 0.079 Uiso 1 1 calc R . .
C60 C 0.5741(5) 0.3678(3) 0.1481(3) 0.0676(15) Uiso 1 1 d U A .
H60A H 0.5884 0.3592 0.1020 0.081 Uiso 1 1 calc R . .
H60B H 0.6165 0.4079 0.1501 0.081 Uiso 1 1 calc R . .
C61 C 0.4356(6) 0.3991(4) 0.1707(3) 0.0792(18) Uiso 1 1 d U . .
H61A H 0.4189 0.3943 0.2189 0.095 Uiso 1 1 calc R A .
H61B H 0.4088 0.4558 0.1531 0.095 Uiso 1 1 calc R . .
C62 C 0.3619(7) 0.3561(4) 0.1495(4) 0.109(2) Uiso 1 1 d U A .
H62A H 0.2734 0.3765 0.1668 0.164 Uiso 1 1 calc R . .
H62B H 0.3895 0.2998 0.1658 0.164 Uiso 1 1 calc R . .
H62C H 0.3738 0.3636 0.1017 0.164 Uiso 1 1 calc R . .
C63 C 0.1364(4) 0.7647(3) 0.3406(2) 0.0543(13) Uiso 1 1 d U . .
H63A H 0.0882 0.7297 0.3343 0.065 Uiso 1 1 calc R . .
H63B H 0.1519 0.7984 0.2984 0.065 Uiso 1 1 calc R . .
C64 C 0.0577(5) 0.8173(3) 0.3911(3) 0.0643(15) Uiso 1 1 d U . .
H64A H 0.1041 0.8534 0.3970 0.077 Uiso 1 1 calc R . .
H64B H 0.0415 0.7841 0.4335 0.077 Uiso 1 1 calc R . .
C65 C -0.0667(5) 0.8657(3) 0.3696(3) 0.0725(16) Uiso 1 1 d U . .
H65A H -0.0503 0.8927 0.3244 0.087 Uiso 1 1 calc R . .
H65B H -0.1176 0.8296 0.3695 0.087 Uiso 1 1 calc R . .
C66 C -0.1395(6) 0.9267(4) 0.4139(3) 0.094(2) Uiso 1 1 d U . .
H66A H -0.2223 0.9514 0.4019 0.140 Uiso 1 1 calc R . .
H66B H -0.0950 0.9671 0.4091 0.140 Uiso 1 1 calc R . .
H66C H -0.1481 0.9010 0.4593 0.140 Uiso 1 1 calc R . .
C67 C 0.2438(5) 0.6587(3) 0.4216(2) 0.0530(13) Uiso 1 1 d U . .
H67A H 0.2078 0.6905 0.4578 0.064 Uiso 1 1 calc R . .
H67B H 0.3276 0.6259 0.4294 0.064 Uiso 1 1 calc R . .
C68 C 0.1629(5) 0.6038(3) 0.4244(3) 0.0722(16) Uiso 1 1 d U . .
H68A H 0.2022 0.5680 0.3912 0.087 Uiso 1 1 calc R . .
H68B H 0.0805 0.6356 0.4135 0.087 Uiso 1 1 calc R . .
C69 C 0.1446(6) 0.5547(3) 0.4914(3) 0.0723(16) Uiso 1 1 d U . .
H69A H 0.1046 0.5139 0.4879 0.087 Uiso 1 1 calc R . .
H69B H 0.2276 0.5269 0.5033 0.087 Uiso 1 1 calc R . .
C70 C 0.0675(7) 0.5998(4) 0.5459(4) 0.109(2) Uiso 1 1 d U . .
H70A H 0.0570 0.5629 0.5861 0.163 Uiso 1 1 calc R . .
H70B H -0.0144 0.6288 0.5344 0.163 Uiso 1 1 calc R . .
H70C H 0.1097 0.6371 0.5527 0.163 Uiso 1 1 calc R . .
C71 C 0.3407(5) 0.7640(3) 0.3670(2) 0.0533(13) Uiso 1 1 d U . .
H71A H 0.4222 0.7280 0.3756 0.064 Uiso 1 1 calc R . .
H71B H 0.3016 0.7904 0.4061 0.064 Uiso 1 1 calc R . .
C72 C 0.3639(5) 0.8267(3) 0.3095(3) 0.0703(16) Uiso 1 1 d U . .
H72A H 0.2903 0.8731 0.3100 0.084 Uiso 1 1 calc R . .
H72B H 0.3766 0.8053 0.2681 0.084 Uiso 1 1 calc R . .
C73 C 0.4785(6) 0.8518(4) 0.3132(3) 0.0802(18) Uiso 1 1 d U . .
H73A H 0.4728 0.8628 0.3579 0.096 Uiso 1 1 calc R . .
H73B H 0.5540 0.8080 0.3042 0.096 Uiso 1 1 calc R . .
C74 C 0.4903(7) 0.9245(4) 0.2649(4) 0.117(3) Uiso 1 1 d U . .
H74A H 0.5649 0.9388 0.2686 0.175 Uiso 1 1 calc R . .
H74B H 0.4165 0.9683 0.2742 0.175 Uiso 1 1 calc R . .
H74C H 0.4973 0.9135 0.2205 0.175 Uiso 1 1 calc R . .
C75 C 0.3216(5) 0.6676(3) 0.3011(2) 0.0561(13) Uiso 1 1 d U . .
H75A H 0.2739 0.6297 0.3009 0.067 Uiso 1 1 calc R . .
H75B H 0.3168 0.7046 0.2598 0.067 Uiso 1 1 calc R . .
C76 C 0.4563(6) 0.6225(4) 0.3026(3) 0.0829(18) Uiso 1 1 d U . .
H76A H 0.4623 0.5859 0.3441 0.099 Uiso 1 1 calc R . .
H76B H 0.5054 0.6601 0.3014 0.099 Uiso 1 1 calc R . .
C77 C 0.5122(6) 0.5754(4) 0.2454(3) 0.0796(18) Uiso 1 1 d U . .
H77A H 0.4775 0.5294 0.2528 0.095 Uiso 1 1 calc R . .
H77B H 0.4869 0.6091 0.2049 0.095 Uiso 1 1 calc R . .
C78 C 0.6497(7) 0.5472(5) 0.2360(4) 0.123(3) Uiso 1 1 d U . .
H78A H 0.6790 0.5121 0.2025 0.185 Uiso 1 1 calc R . .
H78B H 0.6759 0.5184 0.2771 0.185 Uiso 1 1 calc R . .
H78C H 0.6852 0.5925 0.2221 0.185 Uiso 1 1 calc R . .

loop_
_atom_site_aniso_label
_atom_site_aniso_U_11
_atom_site_aniso_U_22
_atom_site_aniso_U_33
_atom_site_aniso_U_23
_atom_site_aniso_U_13
_atom_site_aniso_U_12
F1 0.0553(17) 0.0501(15) 0.0531(17) -0.0052(13) -0.0201(14) -0.0081(13)
F2 0.0557(17) 0.0420(14) 0.0491(16) -0.0141(12) -0.0041(14) -0.0072(12)
N1 0.058(3) 0.040(2) 0.047(2) -0.0074(19) -0.011(2) -0.0107(19)
N2 0.052(2) 0.032(2) 0.047(2) -0.0037(18) -0.011(2) -0.0117(18)
N3 0.072(3) 0.048(2) 0.043(2) -0.0107(19) -0.011(2) -0.005(2)
N4 0.051(2) 0.040(2) 0.057(3) -0.0067(19) -0.026(2) -0.0008(19)
B1 0.045(3) 0.042(3) 0.045(3) -0.003(3) -0.016(3) -0.006(3)
B2 0.049(3) 0.033(3) 0.033(3) -0.009(2) 0.004(3) -0.004(2)
C1 0.049(3) 0.043(3) 0.038(3) -0.008(2) -0.007(2) -0.006(2)
C2 0.060(3) 0.043(3) 0.049(3) -0.007(2) -0.020(3) -0.011(2)
C3 0.065(3) 0.048(3) 0.057(3) -0.008(3) -0.026(3) -0.001(3)
C4 0.047(3) 0.041(3) 0.044(3) -0.008(2) -0.009(2) -0.006(2)
C5 0.055(3) 0.034(3) 0.054(3) -0.006(2) -0.020(3) -0.003(2)
C6 0.050(3) 0.035(2) 0.043(3) -0.001(2) -0.015(2) -0.002(2)
C7 0.049(3) 0.048(3) 0.043(3) -0.006(2) -0.015(2) 0.000(2)
C8 0.054(3) 0.052(3) 0.043(3) -0.002(2) -0.014(3) 0.008(3)
C9 0.065(4) 0.044(3) 0.062(4) -0.013(3) -0.022(3) 0.007(3)
C10 0.063(4) 0.043(3) 0.070(4) -0.009(3) -0.030(3) 0.000(3)
C11 0.051(3) 0.042(3) 0.053(3) -0.006(2) -0.019(3) -0.004(2)
C12 0.058(4) 0.081(4) 0.055(3) -0.016(3) -0.002(3) -0.008(3)
C13 0.096(5) 0.068(4) 0.085(4) -0.039(3) -0.031(4) 0.014(3)
C14 0.061(4) 0.050(3) 0.075(4) -0.020(3) -0.024(3) -0.004(3)
C15 0.047(3) 0.032(2) 0.053(3) -0.005(2) -0.019(2) -0.007(2)
C16 0.045(3) 0.042(3) 0.053(3) -0.009(2) -0.010(3) -0.003(2)
C17 0.054(3) 0.058(3) 0.065(4) -0.009(3) -0.019(3) -0.006(3)
C18 0.056(4) 0.065(4) 0.055(3) 0.002(3) -0.006(3) -0.017(3)
C19 0.060(4) 0.042(3) 0.067(4) 0.007(3) -0.019(3) -0.014(3)
C20 0.049(3) 0.041(3) 0.047(3) -0.002(2) -0.016(3) -0.010(2)
C21 0.068(4) 0.060(3) 0.066(4) -0.004(3) -0.001(3) 0.004(3)
C22 0.092(5) 0.102(5) 0.091(5) 0.010(4) 0.010(4) -0.037(4)
C23 0.057(3) 0.042(3) 0.057(3) -0.002(2) -0.018(3) -0.005(2)
C24 0.050(3) 0.031(2) 0.045(3) -0.008(2) -0.007(2) -0.008(2)
C25 0.044(3) 0.041(3) 0.038(3) -0.005(2) -0.015(2) -0.005(2)
C26 0.066(3) 0.031(2) 0.046(3) -0.010(2) -0.009(3) -0.007(2)
C27 0.053(3) 0.037(3) 0.040(3) -0.001(2) -0.010(2) -0.013(2)
C28 0.039(3) 0.032(2) 0.036(3) -0.008(2) -0.018(2) 0.000(2)
C29 0.054(3) 0.039(3) 0.043(3) 0.000(2) -0.013(2) -0.010(2)
C30 0.061(3) 0.044(3) 0.055(3) -0.005(2) -0.019(3) -0.010(3)
C31 0.092(5) 0.055(3) 0.078(4) 0.002(3) -0.049(4) -0.024(3)
C32 0.090(4) 0.050(3) 0.064(4) -0.005(3) -0.032(3) -0.023(3)
C33 0.074(4) 0.061(4) 0.073(4) 0.002(3) -0.031(3) -0.015(3)
C34 0.067(4) 0.036(3) 0.052(3) -0.008(2) -0.013(3) -0.012(2)
C35 0.064(4) 0.056(3) 0.095(5) -0.015(3) -0.041(3) 0.005(3)
C36 0.072(4) 0.052(3) 0.067(4) -0.026(3) -0.001(3) -0.014(3)
C37 0.128(6) 0.079(4) 0.136(6) 0.007(4) -0.080(5) -0.047(4)
C38 0.046(3) 0.034(2) 0.054(3) -0.022(2) -0.007(2) -0.004(2)
C39 0.049(3) 0.031(2) 0.050(3) -0.014(2) -0.013(2) 0.002(2)
C40 0.055(3) 0.042(3) 0.059(3) -0.019(3) -0.013(3) 0.008(3)
C41 0.065(4) 0.037(3) 0.052(3) -0.005(2) -0.014(3) 0.000(3)
C42 0.068(4) 0.039(3) 0.059(3) -0.006(3) -0.011(3) -0.003(3)
C43 0.053(3) 0.038(3) 0.064(3) -0.018(3) -0.009(3) -0.010(2)
C44 0.055(3) 0.047(3) 0.074(4) -0.007(3) -0.016(3) -0.008(3)
C45 0.055(3) 0.054(3) 0.075(4) -0.006(3) -0.015(3) -0.011(3)
C46 0.086(4) 0.054(3) 0.078(4) 0.001(3) -0.019(4) 0.003(3)
C47 0.089(5) 0.066(4) 0.064(4) -0.012(3) -0.020(4) -0.011(4)

loop_
_atom_type_symbol
_atom_type_description
_atom_type_scat_dispersion_real
_atom_type_scat_dispersion_imag
_atom_type_scat_source
C C 0.0033 0.0016 'International Tables Vol C Tables 4.2.6.8 and 6.1.1.4'
H H 0.0000 0.0000 'International Tables Vol C Tables 4.2.6.8 and 6.1.1.4'
B B 0.0013 0.0007 'International Tables Vol C Tables 4.2.6.8 and 6.1.1.4'
N N 0.0061 0.0033 'International Tables Vol C Tables 4.2.6.8 and 6.1.1.4'
F F 0.0171 0.0103 'International Tables Vol C Tables 4.2.6.8 and 6.1.1.4'
Cl Cl 0.1484 0.1585 'International Tables Vol C Tables 4.2.6.8 and 6.1.1.4'

loop_
_geom_angle_atom_site_label_1
_geom_angle_atom_site_label_2
_geom_angle_atom_site_label_3
_geom_angle
_geom_angle_site_symmetry_3
C1 N1 C5 117.8(4) .
C28 N2 C24 116.5(4) .
C59 N3 C54 111.0(4) .
C59 N3 C58 111.3(4) .
C54 N3 C58 108.6(4) .
C59 N3 C47 107.8(4) .
C54 N3 C47 109.4(4) .
C58 N3 C47 108.6(4) .
C63 N4 C67 112.4(4) .
C63 N4 C71 112.3(4) .
C67 N4 C71 106.8(3) .
C63 N4 C75 105.3(3) .
C67 N4 C75 110.1(3) .
C71 N4 C75 110.0(4) .
F1 B1 C4 104.5(4) .
F1 B1 C6 110.9(4) .
C4 B1 C6 108.2(4) .
F1 B1 C15 101.6(3) .
C4 B1 C15 118.3(4) .
C6 B1 C15 112.7(4) .
F2 B2 C25 104.1(4) .
F2 B2 C38 109.5(4) .
C25 B2 C38 107.2(4) .
F2 B2 C29 100.6(3) .
C25 B2 C29 117.2(4) .
C38 B2 C29 117.1(4) .
N1 C1 C2 120.2(4) .
N1 C1 C1 117.8(5) 2_755
C2 C1 C1 122.0(5) 2_755
C1 C2 C3 119.5(4) .
C2 C3 C4 122.6(5) .
C5 C4 C3 113.1(4) .
C5 C4 B1 124.2(4) .
C3 C4 B1 122.6(4) .
N1 C5 C4 126.7(4) .
C11 C6 C7 116.3(4) .
C11 C6 B1 122.3(4) .
C7 C6 B1 121.3(4) .
C8 C7 C6 120.6(5) .
C8 C7 C12 116.2(5) .
C6 C7 C12 123.1(4) .
C9 C8 C7 122.8(5) .
C8 C9 C10 116.0(5) .
C8 C9 C13 121.3(5) .
C10 C9 C13 122.7(5) .
C9 C10 C11 123.1(5) .
C6 C11 C10 121.0(5) .
C6 C11 C14 123.6(4) .
C10 C11 C14 115.4(5) .
C20 C15 C16 116.3(4) .
C20 C15 B1 117.5(4) .
C16 C15 B1 126.1(4) .
C17 C16 C15 120.7(4) .
C17 C16 C21 114.6(4) .
C15 C16 C21 124.7(5) .
C18 C17 C16 122.2(5) .
C17 C18 C19 117.7(5) .
C17 C18 C22 120.5(5) .
C19 C18 C22 121.7(5) .
C18 C19 C20 122.8(5) .
C19 C20 C15 120.4(4) .
C19 C20 C23 116.1(4) .
C15 C20 C23 123.5(4) .
N2 C24 C25 127.0(4) .
C26 C25 C24 113.6(4) .
C26 C25 B2 124.0(4) .
C24 C25 B2 122.4(4) .
C27 C26 C25 121.8(5) .
C26 C27 C28 119.4(4) .
N2 C28 C27 121.5(4) .
N2 C28 C28 118.1(5) 2_666
C27 C28 C28 120.4(5) 2_666
C30 C29 C34 114.4(4) .
C30 C29 B2 127.5(4) .
C34 C29 B2 118.0(4) .
C33 C30 C29 121.7(5) .
C33 C30 C35 114.7(5) .
C29 C30 C35 123.6(4) .
C33 C31 C32 116.3(5) .
C33 C31 C37 122.4(6) .
C32 C31 C37 121.2(5) .
C34 C32 C31 123.2(5) .
C31 C33 C30 123.0(5) .
C32 C34 C29 121.3(5) .
C32 C34 C36 116.5(4) .
C29 C34 C36 122.1(4) .
C39 C38 C43 115.5(4) .
C39 C38 B2 120.8(4) .
C43 C38 B2 123.7(4) .
C40 C39 C38 121.2(5) .
C40 C39 C45 115.9(4) .
C38 C39 C45 122.9(4) .
C41 C40 C39 122.5(5) .
C42 C41 C40 116.3(4) .
C42 C41 C46 122.0(5) .
C40 C41 C46 121.6(5) .
C41 C42 C43 122.4(5) .
C42 C43 C38 122.0(5) .
C42 C43 C44 114.7(5) .
C38 C43 C44 123.3(4) .
C48A C47 C48 28.4(8) .
C48A C47 N3 118.5(7) .
C48 C47 N3 116.2(8) .
C49 C48 C47 148.3(17) .
C49A C48A C47 124.7(10) .
C50 C49 C48 116.6(19) .
C50A C49A C48A 123.5(13) .
C52 C51 C59 108.2(6) .
C53 C52 C51 108.9(7) .
C55 C54 N3 117.8(4) .
C54 C55 C56 108.7(5) .
C57 C56 C55 112.4(5) .
C60 C58 N3 115.6(4) .
N3 C59 C51 114.1(5) .
C58 C60 C61 112.7(5) .
C62 C61 C60 112.1(5) .
N4 C63 C64 114.2(4) .
C63 C64 C65 110.8(4) .
C66 C65 C64 112.2(5) .
N4 C67 C68 116.0(4) .
C67 C68 C69 112.2(5) .
C70 C69 C68 115.8(5) .
N4 C71 C72 115.3(4) .
C71 C72 C73 110.2(4) .
C74 C73 C72 111.8(5) .
C76 C75 N4 114.9(4) .
C75 C76 C77 112.2(5) .
C78 C77 C76 113.3(6) .

loop_
_geom_bond_atom_site_label_1
_geom_bond_atom_site_label_2
_geom_bond_distance
_geom_bond_site_symmetry_2
F1 B1 1.489(6) .
F2 B2 1.506(6) .
N1 C1 1.360(6) .
N1 C5 1.362(5) .
N2 C28 1.348(5) .
N2 C24 1.355(5) .
N3 C59 1.499(6) .
N3 C54 1.501(6) .
N3 C58 1.525(6) .
N3 C47 1.559(7) .
N4 C63 1.495(6) .
N4 C67 1.522(6) .
N4 C71 1.523(6) .
N4 C75 1.540(6) .
B1 C4 1.620(7) .
B1 C6 1.653(7) .
B1 C15 1.675(7) .
B2 C25 1.632(7) .
B2 C38 1.638(7) .
B2 C29 1.665(7) .
C1 C2 1.391(6) .
C1 C1 1.476(8) 2_755
C2 C3 1.391(6) .
C3 C4 1.398(6) .
C4 C5 1.392(6) .
C6 C11 1.402(6) .
C6 C7 1.415(6) .
C7 C8 1.412(7) .
C7 C12 1.515(7) .
C8 C9 1.380(7) .
C9 C10 1.384(7) .
C9 C13 1.514(7) .
C10 C11 1.403(7) .
C11 C14 1.522(7) .
C15 C20 1.418(6) .
C15 C16 1.420(6) .
C16 C17 1.407(7) .
C16 C21 1.509(7) .
C17 C18 1.370(7) .
C18 C19 1.373(7) .
C18 C22 1.555(8) .
C19 C20 1.400(7) .
C20 C23 1.520(6) .
C24 C25 1.399(6) .
C25 C26 1.388(6) .
C26 C27 1.384(6) .
C27 C28 1.392(6) .
C28 C28 1.495(8) 2_666
C29 C30 1.420(6) .
C29 C34 1.439(6) .
C30 C33 1.392(7) .
C30 C35 1.523(7) .
C31 C33 1.372(7) .
C31 C32 1.383(7) .
C31 C37 1.527(8) .
C32 C34 1.380(7) .
C34 C36 1.520(7) .
C38 C39 1.411(6) .
C38 C43 1.423(7) .
C39 C40 1.409(6) .
C39 C45 1.523(7) .
C40 C41 1.397(7) .
C41 C42 1.386(7) .
C41 C46 1.511(7) .
C42 C43 1.394(7) .
C43 C44 1.537(7) .
C47 C48A 1.460(10) .
C47 C48 1.488(12) .
C48 C49 1.417(11) .
C48A C49A 1.451(10) .
C49 C50 1.372(15) .
C49A C50A 1.399(12) .
C51 C52 1.517(9) .
C51 C59 1.533(8) .
C52 C53 1.512(11) .
C54 C55 1.501(7) .
C55 C56 1.546(8) .
C56 C57 1.522(8) .
C58 C60 1.509(7) .
C60 C61 1.515(8) .
C61 C62 1.479(9) .
C63 C64 1.525(7) .
C64 C65 1.537(7) .
C65 C66 1.516(8) .
C67 C68 1.522(7) .
C68 C69 1.526(7) .
C69 C70 1.508(8) .
C71 C72 1.524(7) .
C72 C73 1.525(8) .
C73 C74 1.513(9) .
C75 C76 1.511(7) .
C76 C77 1.532(8) .
C77 C78 1.478(9) .

loop_
_platon_squeeze_void_nr
_platon_squeeze_void_average_x
_platon_squeeze_void_average_y
_platon_squeeze_void_average_z
_platon_squeeze_void_volume
_platon_squeeze_void_count_electrons
1 0.143 0.231 0.470 21.8 1.3
2 0.500 0.000 0.000 449.3 72.3
3 0.856 0.769 0.530 21.8 1.6
